data_4106842
loop_
_publ_author_name
'Hang Shi'
'Lichao Fang'
'Ceheng Tan'
'Lili Shi'
'Weibin Zhang'
'Chuang-chuang Li'
'Tuoping Luo'
'Zhen Yang'

_publ_section_title
;
 Total Syntheses of Drimane-Type Sesquiterpenoids Enabled by a
 Gold-Catalyzed Tandem Reaction
;
_journal_name_full 'Journal of the American Chemical Society'
_journal_page_first 14944
_journal_page_last 14947
_journal_paper_doi 10.1021/ja206837j
_journal_volume 133
_journal_year 2011
_chemical_formula_sum 'C22 H27 N O'
_chemical_formula_weight 321.45
_chemical_name_systematic
; 
 ? 
;
_space_group_IT_number 15
_symmetry_cell_setting monoclinic
_symmetry_space_group_name_Hall '-C 2yc'
_symmetry_space_group_name_H-M 'C 1 2/c 1'
_atom_sites_solution_hydrogens geom
_atom_sites_solution_primary direct
_atom_sites_solution_secondary difmap
_audit_creation_method SHELXL-97
_cell_angle_alpha 90.00
_cell_angle_beta 101.57(3)
_cell_angle_gamma 90.00
_cell_formula_units_Z 8
_cell_length_a 20.741(4)
_cell_length_b 6.7355(13)
_cell_length_c 26.237(5)
_cell_measurement_temperature 293(2)
_cell_measurement_theta_max 27.48
_cell_measurement_theta_min 2.29
_cell_volume 3590.9(13)
_computing_cell_refinement Rapid-AUTO
_computing_data_collection 'Rapid-AUTO (Rigaku,2000)'
_computing_data_reduction 'CrystalStructure (Rigaku/MSC,2000)'
_computing_molecular_graphics 'Siemens SHELXTL V4.2,(Sheldrick,1990)'
_computing_publication_material SHELXL-97,(Sheldrick,1997)
_computing_structure_refinement SHELXL-97,(Sheldrick,1997)
_computing_structure_solution SHELXS-97,(Sheldrick,1997)
_diffrn_ambient_temperature 293(2)
_diffrn_detector_area_resol_mean 10.00
_diffrn_measured_fraction_theta_full 0.998
_diffrn_measured_fraction_theta_max 0.998
_diffrn_measurement_device_type 'Rigaku RAXIS RAPID IP'
_diffrn_measurement_method \W
_diffrn_radiation_monochromator graphite
_diffrn_radiation_source 'fine-focus sealed tube'
_diffrn_radiation_type MoK\a
_diffrn_radiation_wavelength 0.71073
_diffrn_reflns_av_R_equivalents 0.0735
_diffrn_reflns_av_sigmaI/netI 0.2178
_diffrn_reflns_limit_h_max 26
_diffrn_reflns_limit_h_min -26
_diffrn_reflns_limit_k_max 8
_diffrn_reflns_limit_k_min -8
_diffrn_reflns_limit_l_max 33
_diffrn_reflns_limit_l_min -34
_diffrn_reflns_number 7647
_diffrn_reflns_theta_full 27.48
_diffrn_reflns_theta_max 27.48
_diffrn_reflns_theta_min 2.29
_diffrn_standards_decay_% 0
_diffrn_standards_interval_count 0
_diffrn_standards_interval_time 0
_diffrn_standards_number 0
_exptl_absorpt_coefficient_mu 0.072
_exptl_absorpt_correction_T_max 0.9858
_exptl_absorpt_correction_T_min 0.9788
_exptl_absorpt_correction_type empirical
_exptl_absorpt_process_details
; 
                                  HIGASHI, T. (1995). Abscor-empirical 
                                  Absorption Correction based on Fourier 
                                  Series Approximation. 
                                  Rigaku Corporation,Tokyo,Japan. 
;
_exptl_crystal_density_diffrn 1.189
_exptl_crystal_F_000 1392
_exptl_crystal_size_max 0.30
_exptl_crystal_size_mid 0.30
_exptl_crystal_size_min 0.20
_refine_diff_density_max 0.320
_refine_diff_density_min -0.214
_refine_diff_density_rms 0.057
_refine_ls_extinction_coef 0.00505(17)
_refine_ls_extinction_expression Fc^*^=kFc[1+0.001xFc^2^\l^3^/sin(2\q)]^-1/4^
_refine_ls_extinction_method SHELXL
_refine_ls_goodness_of_fit_ref 1.000
_refine_ls_hydrogen_treatment mixed
_refine_ls_matrix_type full
_refine_ls_number_parameters 226
_refine_ls_number_reflns 4113
_refine_ls_number_restraints 38
_refine_ls_restrained_S_all 1.007
_refine_ls_R_factor_all 0.1560
_refine_ls_R_factor_gt 0.0482
_refine_ls_shift/su_max 0.001
_refine_ls_shift/su_mean 0.000
_refine_ls_structure_factor_coef Fsqd
_refine_ls_weighting_details 'calc w=1/[\s^2^(Fo^2^)+(0.0120P)^2^+0.0000P] where P=(Fo^2^+2Fc^2^)/3'
_refine_ls_weighting_scheme calc
_refine_ls_wR_factor_gt 0.0936
_refine_ls_wR_factor_ref 0.0993
_reflns_number_gt 1182
_reflns_number_total 4113
_reflns_threshold_expression >2sigma(I)
_cod_data_source_file ja206837j_si_004.cif
_cod_data_source_block a
_cod_original_cell_volume 3590.8(12)
_cod_database_code 4106842

loop_
_symmetry_equiv_pos_as_xyz
'x, y, z'
'-x, y, -z+1/2'
'x+1/2, y+1/2, z'
'-x+1/2, y+1/2, -z+1/2'
'-x, -y, -z'
'x, -y, z-1/2'
'-x+1/2, -y+1/2, -z'
'x+1/2, -y+1/2, z-1/2'

loop_
_atom_site_label
_atom_site_type_symbol
_atom_site_fract_x
_atom_site_fract_y
_atom_site_fract_z
_atom_site_U_iso_or_equiv
_atom_site_adp_type
_atom_site_occupancy
_atom_site_symmetry_multiplicity
_atom_site_calc_flag
_atom_site_refinement_flags
_atom_site_disorder_assembly
_atom_site_disorder_group
C1 C 0.13222(13) 0.1909(5) 0.30505(9) 0.0344(8) Uani 1 1 d . B .
H1 H 0.0898 0.2582 0.2941 0.041 Uiso 1 1 calc R . .
C2 C 0.12327(13) 0.0202(5) 0.34126(9) 0.0346(8) Uani 1 1 d . B .
H2 H 0.1608 -0.0699 0.3433 0.042 Uiso 1 1 calc R . .
C3 C 0.06126(16) -0.1006(5) 0.32570(11) 0.0422(9) Uani 1 1 d . . .
C4 C 0.06357(17) -0.2898(6) 0.31344(11) 0.0675(12) Uani 1 1 d . . .
H4A H 0.0251 -0.3644 0.3063 0.081 Uiso 1 1 calc R . .
H4B H 0.1037 -0.3487 0.3119 0.081 Uiso 1 1 calc R . .
C5 C -0.00184(13) 0.0045(5) 0.32888(11) 0.0551(10) Uani 1 1 d . . .
H5A H -0.0383 -0.0884 0.3219 0.066 Uiso 1 1 calc R . .
H5B H -0.0102 0.1093 0.3030 0.066 Uiso 1 1 calc R . .
C6 C 0.00408(14) 0.0929(5) 0.38342(12) 0.0588(11) Uani 1 1 d . . .
H6A H 0.0080 -0.0139 0.4086 0.071 Uiso 1 1 calc R . .
H6B H -0.0356 0.1669 0.3850 0.071 Uiso 1 1 calc R . .
C7 C 0.06412(15) 0.2317(5) 0.39790(10) 0.0468(10) Uani 1 1 d . B .
H7 H 0.0585 0.3316 0.3702 0.056 Uiso 1 1 calc R . .
C8 C 0.06409(16) 0.3494(5) 0.44843(11) 0.0752(13) Uani 1 1 d . B .
H8A H 0.1027 0.4342 0.4547 0.090 Uiso 1 1 calc R . .
H8B H 0.0258 0.4356 0.4423 0.090 Uiso 1 1 calc R . .
C9 C 0.06360(18) 0.2337(7) 0.49769(12) 0.0933(15) Uani 1 1 d DU . .
H9A H 0.0617 0.3313 0.5245 0.112 Uiso 1 1 calc R A 1
H9B H 0.0221 0.1627 0.4919 0.112 Uiso 1 1 calc R A 1
C10A C 0.1143(3) 0.0899(12) 0.52073(17) 0.099(3) Uani 0.807(8) 1 d PU B 1
H10A H 0.0924 -0.0359 0.5233 0.118 Uiso 0.807(8) 1 calc PR B 1
H10B H 0.1322 0.1333 0.5560 0.118 Uiso 0.807(8) 1 calc PR B 1
C10B C 0.1412(5) 0.225(3) 0.5117(9) 0.099(3) Uani 0.193(8) 1 d PDU B 2
H10C H 0.1582 0.3400 0.4965 0.118 Uiso 0.193(8) 1 calc PR B 2
H10D H 0.1550 0.2361 0.5492 0.118 Uiso 0.193(8) 1 calc PR B 2
C11 C 0.17080(16) 0.0506(7) 0.49510(11) 0.0882(15) Uani 1 1 d DU . .
H11A H 0.1994 -0.0460 0.5158 0.106 Uiso 1 1 calc R B 1
H11B H 0.1957 0.1725 0.4952 0.106 Uiso 1 1 calc R B 1
C12 C 0.15283(15) -0.0257(5) 0.43922(10) 0.0623(11) Uani 1 1 d . B .
H12A H 0.1184 -0.1243 0.4378 0.075 Uiso 1 1 calc R . .
H12B H 0.1911 -0.0937 0.4317 0.075 Uiso 1 1 calc R . .
C13 C 0.12956(14) 0.1238(5) 0.39522(10) 0.0399(9) Uani 1 1 d . . .
C14 C 0.18290(14) 0.2773(5) 0.39077(10) 0.0591(11) Uani 1 1 d . B .
H14A H 0.1771 0.3954 0.4105 0.071 Uiso 1 1 calc R . .
H14B H 0.2261 0.2228 0.4046 0.071 Uiso 1 1 calc R . .
C15 C 0.15819(12) 0.1379(5) 0.25750(10) 0.0329(9) Uani 1 1 d . . .
C16 C 0.19367(13) -0.0262(5) 0.25017(10) 0.0461(10) Uani 1 1 d . . .
H16 H 0.2052 -0.1285 0.2741 0.055 Uiso 1 1 calc R . .
C17 C 0.15262(12) 0.2581(5) 0.21161(10) 0.0312(8) Uani 1 1 d . . .
C18 C 0.12443(14) 0.4396(5) 0.19614(11) 0.0463(10) Uani 1 1 d . . .
H18 H 0.1022 0.5103 0.2177 0.056 Uiso 1 1 calc R . .
C19 C 0.12968(15) 0.5152(6) 0.14794(11) 0.0592(11) Uani 1 1 d . . .
H19 H 0.1110 0.6375 0.1373 0.071 Uiso 1 1 calc R . .
C20 C 0.16276(16) 0.4094(6) 0.11533(12) 0.0583(11) Uani 1 1 d . . .
H20 H 0.1651 0.4623 0.0830 0.070 Uiso 1 1 calc R . .
C21 C 0.19187(14) 0.2299(6) 0.12959(11) 0.0488(10) Uani 1 1 d . . .
H21 H 0.2142 0.1605 0.1079 0.059 Uiso 1 1 calc R . .
C22 C 0.18648(13) 0.1568(5) 0.17777(11) 0.0365(8) Uani 1 1 d . . .
N1 N 0.20993(13) -0.0169(5) 0.20159(10) 0.0503(9) Uani 1 1 d . . .
O1 O 0.17740(9) 0.3264(3) 0.33719(7) 0.0493(7) Uani 1 1 d . . .
H1A H 0.2381(12) -0.089(4) 0.1908(10) 0.049(11) Uiso 1 1 d . . .

loop_
_atom_site_aniso_label
_atom_site_aniso_U_11
_atom_site_aniso_U_22
_atom_site_aniso_U_33
_atom_site_aniso_U_23
_atom_site_aniso_U_13
_atom_site_aniso_U_12
C1 0.0311(17) 0.041(2) 0.0336(16) -0.0026(18) 0.0130(14) 0.0010(17)
C2 0.0327(18) 0.038(2) 0.0353(18) 0.0050(18) 0.0119(14) 0.0082(17)
C3 0.054(2) 0.038(3) 0.0339(19) 0.0039(19) 0.0075(16) -0.002(2)
C4 0.081(3) 0.057(3) 0.068(2) 0.004(2) 0.023(2) -0.012(3)
C5 0.038(2) 0.067(3) 0.062(2) 0.004(2) 0.0137(17) -0.008(2)
C6 0.041(2) 0.068(3) 0.075(2) 0.016(2) 0.0283(19) 0.011(2)
C7 0.054(2) 0.048(3) 0.0452(19) 0.008(2) 0.0262(17) 0.015(2)
C8 0.102(3) 0.075(3) 0.060(2) -0.009(3) 0.045(2) 0.022(3)
C9 0.110(3) 0.129(5) 0.051(2) -0.014(3) 0.041(2) -0.028(3)
C10A 0.132(5) 0.116(6) 0.056(3) 0.016(4) 0.039(3) 0.025(5)
C10B 0.132(5) 0.116(6) 0.056(3) 0.016(4) 0.039(3) 0.025(5)
C11 0.070(3) 0.152(5) 0.037(2) 0.022(3) -0.0030(19) -0.014(3)
C12 0.062(2) 0.083(3) 0.045(2) 0.018(2) 0.0166(18) 0.023(2)
C13 0.0372(19) 0.054(3) 0.0304(18) 0.0017(18) 0.0122(15) 0.0030(19)
C14 0.057(2) 0.083(3) 0.041(2) -0.011(2) 0.0169(17) -0.017(2)
C15 0.0271(17) 0.039(3) 0.0340(18) -0.0012(18) 0.0096(14) 0.0019(17)
C16 0.047(2) 0.059(3) 0.0360(19) 0.009(2) 0.0175(16) 0.014(2)
C17 0.0271(17) 0.034(2) 0.0331(17) -0.0022(18) 0.0082(14) 0.0019(17)
C18 0.057(2) 0.046(3) 0.040(2) -0.001(2) 0.0194(17) 0.006(2)
C19 0.080(3) 0.048(3) 0.052(2) 0.012(2) 0.019(2) 0.016(2)
C20 0.075(3) 0.064(3) 0.040(2) 0.007(2) 0.019(2) -0.008(2)
C21 0.049(2) 0.071(3) 0.032(2) -0.008(2) 0.0208(16) -0.009(2)
C22 0.0335(19) 0.037(3) 0.0391(19) -0.0012(19) 0.0070(15) 0.0011(18)
N1 0.050(2) 0.063(3) 0.0438(18) -0.0049(18) 0.0224(15) 0.0178(18)
O1 0.0591(14) 0.0581(18) 0.0366(12) -0.0098(13) 0.0234(11) -0.0216(14)

loop_
_atom_type_symbol
_atom_type_description
_atom_type_scat_dispersion_real
_atom_type_scat_dispersion_imag
_atom_type_scat_source
C C 0.0033 0.0016 'International Tables Vol C Tables 4.2.6.8 and 6.1.1.4'
H H 0.0000 0.0000 'International Tables Vol C Tables 4.2.6.8 and 6.1.1.4'
N N 0.0061 0.0033 'International Tables Vol C Tables 4.2.6.8 and 6.1.1.4'
O O 0.0106 0.0060 'International Tables Vol C Tables 4.2.6.8 and 6.1.1.4'

loop_
_geom_angle_atom_site_label_1
_geom_angle_atom_site_label_2
_geom_angle_atom_site_label_3
_geom_angle
O1 C1 C15 109.6(2)
O1 C1 C2 104.9(2)
C15 C1 C2 116.6(3)
O1 C1 H1 108.5
C15 C1 H1 108.5
C2 C1 H1 108.5
C3 C2 C1 116.2(2)
C3 C2 C13 113.5(2)
C1 C2 C13 103.3(3)
C3 C2 H2 107.8
C1 C2 H2 107.8
C13 C2 H2 107.8
C4 C3 C5 122.9(3)
C4 C3 C2 121.1(3)
C5 C3 C2 115.8(3)
C3 C4 H4A 120.0
C3 C4 H4B 120.0
H4A C4 H4B 120.0
C3 C5 C6 109.1(2)
C3 C5 H5A 109.9
C6 C5 H5A 109.9
C3 C5 H5B 109.9
C6 C5 H5B 109.9
H5A C5 H5B 108.3
C5 C6 C7 112.0(2)
C5 C6 H6A 109.2
C7 C6 H6A 109.2
C5 C6 H6B 109.2
C7 C6 H6B 109.2
H6A C6 H6B 107.9
C6 C7 C8 112.5(2)
C6 C7 C13 112.0(3)
C8 C7 C13 115.5(3)
C6 C7 H7 105.3
C8 C7 H7 105.3
C13 C7 H7 105.3
C9 C8 C7 118.1(3)
C9 C8 H8A 107.8
C7 C8 H8A 107.8
C9 C8 H8B 107.8
C7 C8 H8B 107.8
H8A C8 H8B 107.1
C10A C9 C8 124.4(4)
C10A C9 C10B 42.9(7)
C8 C9 C10B 92.1(10)
C10A C9 H9A 106.2
C8 C9 H9A 106.2
C10B C9 H9A 92.5
C10A C9 H9B 106.2
C8 C9 H9B 106.2
C10B C9 H9B 148.2
H9A C9 H9B 106.4
C9 C10A C11 119.7(5)
C9 C10A H10A 107.4
C11 C10A H10A 107.4
C9 C10A H10B 107.4
C11 C10A H10B 107.4
H10A C10A H10B 106.9
C11 C10B C9 116.0(9)
C11 C10B H10C 108.3
C9 C10B H10C 108.3
C11 C10B H10D 108.3
C9 C10B H10D 108.3
H10C C10B H10D 107.4
C10B C11 C10A 44.9(8)
C10B C11 C12 122.0(9)
C10A C11 C12 115.5(3)
C10B C11 H11A 129.1
C10A C11 H11A 108.4
C12 C11 H11A 108.4
C10B C11 H11B 64.3
C10A C11 H11B 108.4
C12 C11 H11B 108.4
H11A C11 H11B 107.5
C11 C12 C13 118.7(3)
C11 C12 H12A 107.6
C13 C12 H12A 107.6
C11 C12 H12B 107.6
C13 C12 H12B 107.6
H12A C12 H12B 107.1
C12 C13 C14 112.1(2)
C12 C13 C7 114.7(2)
C14 C13 C7 109.7(3)
C12 C13 C2 110.2(3)
C14 C13 C2 99.4(2)
C7 C13 C2 109.6(2)
O1 C14 C13 108.3(2)
O1 C14 H14A 110.0
C13 C14 H14A 110.0
O1 C14 H14B 110.0
C13 C14 H14B 110.0
H14A C14 H14B 108.4
C16 C15 C17 107.1(2)
C16 C15 C1 127.3(3)
C17 C15 C1 125.6(3)
C15 C16 N1 109.3(3)
C15 C16 H16 125.3
N1 C16 H16 125.3
C18 C17 C22 118.5(3)
C18 C17 C15 134.7(3)
C22 C17 C15 106.7(3)
C17 C18 C19 119.1(3)
C17 C18 H18 120.4
C19 C18 H18 120.4
C18 C19 C20 120.7(3)
C18 C19 H19 119.7
C20 C19 H19 119.7
C21 C20 C19 121.8(3)
C21 C20 H20 119.1
C19 C20 H20 119.1
C20 C21 C22 116.9(3)
C20 C21 H21 121.5
C22 C21 H21 121.5
N1 C22 C21 129.5(3)
N1 C22 C17 107.6(3)
C21 C22 C17 123.0(3)
C22 N1 C16 109.2(3)
C22 N1 H1A 123(2)
C16 N1 H1A 126.1(19)
C14 O1 C1 110.0(2)

loop_
_geom_bond_atom_site_label_1
_geom_bond_atom_site_label_2
_geom_bond_distance
C1 O1 1.451(3)
C1 C15 1.498(3)
C1 C2 1.527(4)
C1 H1 0.9800
C2 C3 1.507(4)
C2 C13 1.560(3)
C2 H2 0.9800
C3 C4 1.318(4)
C3 C5 1.505(4)
C4 H4A 0.9300
C4 H4B 0.9300
C5 C6 1.532(4)
C5 H5A 0.9700
C5 H5B 0.9700
C6 C7 1.542(4)
C6 H6A 0.9700
C6 H6B 0.9700
C7 C8 1.545(4)
C7 C13 1.554(4)
C7 H7 0.9800
C8 C9 1.511(4)
C8 H8A 0.9700
C8 H8B 0.9700
C9 C10A 1.468(5)
C9 C10B 1.577(10)
C9 H9A 0.9700
C9 H9B 0.9700
C10A C11 1.487(6)
C10A H10A 0.9700
C10A H10B 0.9700
C10B C11 1.434(10)
C10B H10C 0.9700
C10B H10D 0.9700
C11 C12 1.528(4)
C11 H11A 0.9700
C11 H11B 0.9700
C12 C13 1.534(4)
C12 H12A 0.9700
C12 H12B 0.9700
C13 C14 1.536(4)
C14 O1 1.426(3)
C14 H14A 0.9700
C14 H14B 0.9700
C15 C16 1.363(4)
C15 C17 1.436(4)
C16 N1 1.384(3)
C16 H16 0.9300
C17 C18 1.381(4)
C17 C22 1.413(3)
C18 C19 1.388(4)
C18 H18 0.9300
C19 C20 1.395(4)
C19 H19 0.9300
C20 C21 1.370(4)
C20 H20 0.9300
C21 C22 1.382(4)
C21 H21 0.9300
C22 N1 1.368(4)
N1 H1A 0.85(3)

loop_
_geom_torsion_atom_site_label_1
_geom_torsion_atom_site_label_2
_geom_torsion_atom_site_label_3
_geom_torsion_atom_site_label_4
_geom_torsion
O1 C1 C2 C3 157.3(2)
C15 C1 C2 C3 -81.3(3)
O1 C1 C2 C13 32.4(3)
C15 C1 C2 C13 153.8(2)
C1 C2 C3 C4 115.7(3)
C13 C2 C3 C4 -124.8(3)
C1 C2 C3 C5 -68.5(3)
C13 C2 C3 C5 51.0(4)
C4 C3 C5 C6 122.5(3)
C2 C3 C5 C6 -53.2(4)
C3 C5 C6 C7 55.8(4)
C5 C6 C7 C8 170.1(3)
C5 C6 C7 C13 -57.8(3)
C6 C7 C8 C9 58.5(4)
C13 C7 C8 C9 -71.8(4)
C7 C8 C9 C10A 59.0(6)
C7 C8 C9 C10B 89.2(6)
C8 C9 C10A C11 -0.1(9)
C10B C9 C10A C11 -47.8(9)
C10A C9 C10B C11 47.9(11)
C8 C9 C10B C11 -94.4(18)
C9 C10B C11 C10A -44.9(10)
C9 C10B C11 C12 50(2)
C9 C10A C11 C10B 51.7(10)
C9 C10A C11 C12 -59.0(8)
C10B C11 C12 C13 28.5(11)
C10A C11 C12 C13 79.7(5)
C11 C12 C13 C14 62.5(3)
C11 C12 C13 C7 -63.5(4)
C11 C12 C13 C2 172.2(2)
C6 C7 C13 C12 -72.6(3)
C8 C7 C13 C12 58.0(4)
C6 C7 C13 C14 160.2(2)
C8 C7 C13 C14 -69.2(3)
C6 C7 C13 C2 52.1(3)
C8 C7 C13 C2 -177.4(3)
C3 C2 C13 C12 78.9(3)
C1 C2 C13 C12 -154.4(2)
C3 C2 C13 C14 -163.2(3)
C1 C2 C13 C14 -36.6(3)
C3 C2 C13 C7 -48.3(4)
C1 C2 C13 C7 78.4(3)
C12 C13 C14 O1 145.6(3)
C7 C13 C14 O1 -85.6(3)
C2 C13 C14 O1 29.2(3)
O1 C1 C15 C16 96.5(4)
C2 C1 C15 C16 -22.4(4)
O1 C1 C15 C17 -80.3(3)
C2 C1 C15 C17 160.7(3)
C17 C15 C16 N1 -0.9(3)
C1 C15 C16 N1 -178.2(3)
C16 C15 C17 C18 -178.4(3)
C1 C15 C17 C18 -1.1(5)
C16 C15 C17 C22 -0.2(3)
C1 C15 C17 C22 177.2(2)
C22 C17 C18 C19 0.6(4)
C15 C17 C18 C19 178.7(3)
C17 C18 C19 C20 0.2(5)
C18 C19 C20 C21 -0.9(5)
C19 C20 C21 C22 0.6(5)
C20 C21 C22 N1 179.5(3)
C20 C21 C22 C17 0.3(4)
C18 C17 C22 N1 179.8(3)
C15 C17 C22 N1 1.2(3)
C18 C17 C22 C21 -0.9(4)
C15 C17 C22 C21 -179.5(3)
C21 C22 N1 C16 179.0(3)
C17 C22 N1 C16 -1.8(3)
C15 C16 N1 C22 1.7(4)
C13 C14 O1 C1 -10.2(3)
C15 C1 O1 C14 -140.2(2)
C2 C1 O1 C14 -14.3(3)
